data_7127201
loop_
_publ_author_name
'MacNeil, Connor S.'
'Hsiang, Shou-Jen'
'Hayes, Paul G.'

_publ_section_title
;
 Reversible dehydrogenation of a primary aryl borane.
;
_journal_issue 82
_journal_name_full 'Chemical communications (Cambridge, England)'
_journal_page_first 12323
_journal_page_last 12326
_journal_paper_doi 10.1039/d0cc05503d
_journal_volume 56
_journal_year 2020
_chemical_formula_moiety '2(C22 H31.5 B0.5 N1.5 O0.5 P Rh0.5)'
_chemical_formula_sum 'C44 H63 B N3 O P2 Rh'
_chemical_formula_weight 825.63
_chemical_name_systematic 1-BMes
_chemical_properties_physical Moisture-sensitive
_space_group_crystal_system triclinic
_space_group_IT_number 2
_space_group_name_Hall '-P 1'
_space_group_name_H-M_alt 'P -1'
_atom_sites_solution_hydrogens geom
_atom_sites_solution_primary dual
_audit_creation_date 2020-02-11
_audit_creation_method
;
Olex2 1.3-ac4
(compiled 2019.10.09 svn.r3662 for Rigaku Oxford Diffraction, GUI svn.r5959)
;
_audit_update_record
;
2020-02-20 deposited with the CCDC.	2020-09-08 downloaded from the CCDC.
;
_cell_angle_alpha 65.627(2)
_cell_angle_beta 88.777(2)
_cell_angle_gamma 77.349(2)
_cell_formula_units_Z 4
_cell_length_a 14.5167(3)
_cell_length_b 18.5067(4)
_cell_length_c 19.7008(6)
_cell_measurement_reflns_used 37909
_cell_measurement_temperature 100.00(10)
_cell_measurement_theta_max 74.6990
_cell_measurement_theta_min 3.6230
_cell_volume 4689.8(2)
_computing_cell_refinement 'CrysAlisPro 1.171.40.69a (Rigaku OD, 2020)'
_computing_data_collection 'CrysAlisPro 1.171.40.69a (Rigaku OD, 2020)'
_computing_data_reduction 'CrysAlisPro 1.171.40.69a (Rigaku OD, 2020)'
_computing_molecular_graphics 'Olex2 1.3-ac4 (Dolomanov et al., 2009)'
_computing_publication_material 'Olex2 1.3-ac4 (Dolomanov et al., 2009)'
_computing_structure_refinement 'ShelXL 2016/6 (Sheldrick, 2015)'
_computing_structure_solution 'ShelXT n/a (Sheldrick, 2015)'
_diffrn_ambient_environment N~2~
_diffrn_ambient_temperature 100.00(10)
_diffrn_detector 'Hybrid Pixel Array Detector'
_diffrn_detector_area_resol_mean 5.8140
_diffrn_detector_type 'Pilatus 200K'
_diffrn_measured_fraction_theta_full 0.991
_diffrn_measured_fraction_theta_max 0.960
_diffrn_measurement_details
;
List of Runs (angles in degrees, time in seconds):

  # Type    Start    End  Width  t~exp~   \w     \q     \k     \f   Frames
#--------------------------------------------------------------------------
  1  \w    -42.00  28.00   0.50    1.51    --  -38.50  38.00 150.00  140
  2  \w    -87.00  -6.00   0.50    1.51    --  -38.50 125.00-120.00  162
  3  \w   -108.00 -33.00   0.50    1.51    --  -38.50 -19.00 150.00  150
  4  \w     41.00 116.00   0.50    1.51    --   47.06  19.00 -30.00  150
  5  \w    -19.00  51.00   0.50    1.51    --   47.06 -38.00   0.00  140
  6  \w     35.00 105.00   0.50    6.05    --  100.13 -45.00 -30.00  140
  7  \w     97.00 169.00   0.50    6.05    --  100.13  30.00   0.00  144
  8  \w     30.00 109.00   0.50    6.05    --  100.13-111.00 -60.00  158
  9  \w     31.00 106.00   0.50    6.05    --  100.13 -95.00 150.00  150
 10  \w     32.00 104.00   0.50    6.05    --  100.13 -30.00 120.00  144
 11  \w     35.00 105.00   0.50    6.05    --  100.13 -45.00 150.00  140
 12  \w     92.00 169.00   0.50    6.05    --  100.13  15.00 -90.00  154
 13  \w     30.00 109.00   0.50    6.05    --  100.13-111.00 150.00  158
 14  \w     31.00 106.00   0.50    6.05    --  100.13 -95.00 -60.00  150
 15  \w     37.00 113.00   0.50    6.05    --  100.13 -61.00   0.00  152
 16  \w     97.00 169.00   0.50    6.05    --  100.13  30.00 -60.00  144
 17  \w     37.00 113.00   0.50    6.05    --  100.13 -61.00 -90.00  152
 18  \w     31.00 108.00   0.50    6.05    --  100.13 -15.00 -30.00  154
 19  \w     97.00 169.00   0.50    6.05    --  100.13  30.00 -30.00  144
 20  \w   -102.00 -27.00   0.50    1.51    --  -38.50 -57.00  90.00  150
 21  \w     35.00 110.00   0.50    1.51    --   47.06  57.00 120.00  150
 22  \w     35.00 110.00   0.50    1.51    --   47.06  57.00  30.00  150
 23  \w     35.00 110.00   0.50    1.51    --   47.06  57.00-150.00  150
 24  \w     87.00 163.00   0.50    6.05    --  100.13  61.00-150.00  152
 25  \w     97.00 168.00   0.50    6.05    --  100.13  33.00  56.00  142
 26  \w     92.00 169.00   0.50    6.05    --  100.13  15.00-180.00  154
 27  \w     87.00 163.00   0.50    6.05    --  100.13  61.00 120.00  152
 28  \w     97.00 169.00   0.50    6.05    --  100.13  30.00 120.00  144
 29  \w     87.00 163.00   0.50    6.05    --  100.13  61.00   0.00  152
 30  \w     97.00 169.00   0.50    6.05    --  100.13  30.00-150.00  144
 31  \w     87.00 163.00   0.50    6.05    --  100.13  61.00 150.00  152
 32  \w     87.00 163.00   0.50    6.05    --  100.13  61.00 -60.00  152
 33  \w     87.00 163.00   0.50    6.05    --  100.13  61.00-120.00  152
 34  \w     87.00 163.00   0.50    6.05    --  100.13  61.00  30.00  152
 35  \w     97.00 169.00   0.50    6.05    --  100.13  30.00  90.00  144
 36  \w     35.00 110.00   0.50    1.51    --   47.06  57.00 -30.00  150
 37  \w     35.00 110.00   0.50    1.51    --   47.06  57.00  60.00  150
 38  \w     35.00 110.00   0.50    1.51    --   47.06  57.00-180.00  150
 39  \w     35.00 110.00   0.50    1.51    --   47.06  57.00 -90.00  150
 40  \w     87.00 155.00   0.50    6.05    --  100.13  61.00 -90.00  136
;
_diffrn_measurement_device 'four-circle diffractometer'
_diffrn_measurement_device_type 'SuperNova, Dual, Cu at home/near, Pilatus 200K'
_diffrn_measurement_method '\w scans'
_diffrn_orient_matrix_type 'CrysAlisPro convention (1999,Acta A55,543-557)'
_diffrn_orient_matrix_UB_11 -0.0922484000
_diffrn_orient_matrix_UB_12 -0.0222110000
_diffrn_orient_matrix_UB_13 0.0332793000
_diffrn_orient_matrix_UB_21 -0.0410382000
_diffrn_orient_matrix_UB_22 0.0894756000
_diffrn_orient_matrix_UB_23 -0.0138463000
_diffrn_orient_matrix_UB_31 -0.0413225000
_diffrn_orient_matrix_UB_32 0.0179615000
_diffrn_orient_matrix_UB_33 -0.0782018000
_diffrn_radiation_monochromator mirror
_diffrn_radiation_probe x-ray
_diffrn_radiation_type 'Cu K\a'
_diffrn_radiation_wavelength 1.54184
_diffrn_reflns_av_R_equivalents 0.0555
_diffrn_reflns_av_unetI/netI 0.0327
_diffrn_reflns_Laue_measured_fraction_full 0.991
_diffrn_reflns_Laue_measured_fraction_max 0.960
_diffrn_reflns_limit_h_max 18
_diffrn_reflns_limit_h_min -18
_diffrn_reflns_limit_k_max 23
_diffrn_reflns_limit_k_min -22
_diffrn_reflns_limit_l_max 22
_diffrn_reflns_limit_l_min -24
_diffrn_reflns_number 87210
_diffrn_reflns_point_group_measured_fraction_full 0.991
_diffrn_reflns_point_group_measured_fraction_max 0.960
_diffrn_reflns_theta_full 67.684
_diffrn_reflns_theta_max 75.219
_diffrn_reflns_theta_min 2.791
_diffrn_source 'micro-focus sealed X-ray tube'
_diffrn_source_type 'SuperNova (Cu) X-ray Source'
_exptl_absorpt_coefficient_mu 3.831
_exptl_absorpt_correction_T_max 1.00000
_exptl_absorpt_correction_T_min 0.51688
_exptl_absorpt_correction_type multi-scan
_exptl_absorpt_process_details
;
CrysAlisPro 1.171.40.69a (Rigaku Oxford Diffraction, 2020)
Empirical absorption correction using spherical harmonics,
 implemented in SCALE3 ABSPACK scaling algorithm.
;
_exptl_crystal_colour 'clear light yellow'
_exptl_crystal_colour_lustre clear
_exptl_crystal_colour_modifier light
_exptl_crystal_colour_primary yellow
_exptl_crystal_density_diffrn 1.169
_exptl_crystal_description needle
_exptl_crystal_F_000 1744
_exptl_crystal_preparation 'see SI'
_exptl_crystal_size_max 0.3
_exptl_crystal_size_mid 0.2
_exptl_crystal_size_min 0.08
_refine_diff_density_max 4.145
_refine_diff_density_min -1.741
_refine_diff_density_rms 0.162
_refine_ls_extinction_method none
_refine_ls_goodness_of_fit_ref 1.080
_refine_ls_hydrogen_treatment constr
_refine_ls_matrix_type full
_refine_ls_number_parameters 967
_refine_ls_number_reflns 18596
_refine_ls_number_restraints 0
_refine_ls_restrained_S_all 1.080
_refine_ls_R_factor_all 0.0837
_refine_ls_R_factor_gt 0.0759
_refine_ls_shift/su_max 0.001
_refine_ls_shift/su_mean 0.000
_refine_ls_structure_factor_coef Fsqd
_refine_ls_weighting_details 'w=1/[\s^2^(Fo^2^)+(0.1075P)^2^+31.6491P] where P=(Fo^2^+2Fc^2^)/3'
_refine_ls_weighting_scheme calc
_refine_ls_wR_factor_gt 0.2061
_refine_ls_wR_factor_ref 0.2131
_reflns_Friedel_coverage 0.000
_reflns_number_gt 16301
_reflns_number_total 18596
_reflns_threshold_expression 'I > 2\s(I)'
_cod_data_source_file d0cc05503d2.cif
_cod_data_source_block ph20004
_cod_depositor_comments 'Adding full bibliography for 7127200--7127201.cif.'
_cod_database_code 7127201
_shelx_shelxl_version_number 2016/6
_chemical_oxdiff_formula 'C44 H55 B1 N3 O1 P2 Rh1'
_shelx_space_group_comment
;
The symmetry employed for this shelxl refinement is uniquely defined
by the following loop, which should always be used as a source of
symmetry information in preference to the above space-group names.
They are only intended as comments.
;
_shelx_estimated_absorpt_t_max 0.749
_shelx_estimated_absorpt_t_min 0.393
_reflns_odcompleteness_completeness 99.20
_reflns_odcompleteness_iscentric 1
_reflns_odcompleteness_theta 66.97
_olex2_refinement_description
;
1. Fixed Uiso
 At 1.2 times of:
  All C(H) groups
 At 1.5 times of:
  All C(H,H,H) groups
2.a Ternary CH refined with riding coordinates:
 C68(H68), C7(H7), C65(H65), C10(H10), C14(H14), C53(H53), C50(H50), C77(H77),
 C25(H25), C35(H35), C17(H17), C62(H62)
2.b Aromatic/amide H refined with riding coordinates:
 C20(H20), C48(H48), C23(H23), C4(H4), C24(H24), C5(H5), C21(H21), C76(H76),
 C75(H75), C47(H47), C72(H72), C73(H73), C41(H41), C57(H57), C33(H33), C58(H58),
  C82(H82), C32(H32), C60(H60), C39(H39), C61(H61), C30(H30), C84(H84), C29(H29)
2.c Idealised Me refined as rotating group:
 C67(H67A,H67B,H67C), C43(H43A,H43B,H43C), C66(H66A,H66B,H66C), C86(H86A,H86B,
 H86C), C44(H44A,H44B,H44C), C54(H54A,H54B,H54C), C70(H70A,H70B,H70C), C8(H8A,
 H8B,H8C), C9(H9A,H9B,H9C), C27(H27A,H27B,H27C), C69(H69A,H69B,H69C), C52(H52A,
 H52B,H52C), C36(H36A,H36B,H36C), C87(H87A,H87B,H87C), C13(H13A,H13B,H13C),
 C12(H12A,H12B,H12C), C11(H11A,H11B,H11C), C55(H55A,H55B,H55C), C15(H15A,H15B,
 H15C), C18(H18A,H18B,H18C), C51(H51A,H51B,H51C), C16(H16A,H16B,H16C), C79(H79A,
 H79B,H79C), C78(H78A,H78B,H78C), C88(H88A,H88B,H88C), C26(H26A,H26B,H26C),
 C45(H45A,H45B,H45C), C64(H64A,H64B,H64C), C63(H63A,H63B,H63C), C34(H34A,H34B,
 H34C)
;
_smtbx_masks_void_probe_radius 1.2
_smtbx_masks_void_truncation_radius 1.2
_olex2_exptl_crystal_mounting_method 'MiTiGen loop'
_olex2_submission_original_sample_id PH20004
_olex2_submission_special_instructions 'No special instructions were received'
_oxdiff_exptl_absorpt_empirical_details
;
Empirical correction (ABSPACK) includes:
- Absorption correction using spherical harmonics
- Frame scaling
;
_oxdiff_exptl_absorpt_empirical_full_max 1.936
_oxdiff_exptl_absorpt_empirical_full_min 0.527

loop_
_space_group_symop_operation_xyz
'x, y, z'
'-x, -y, -z'

loop_
_atom_site_label
_atom_site_type_symbol
_atom_site_fract_x
_atom_site_fract_y
_atom_site_fract_z
_atom_site_U_iso_or_equiv
_atom_site_adp_type
_atom_site_occupancy
_atom_site_site_symmetry_order
_atom_site_calc_flag
_atom_site_refinement_flags_posn
_atom_site_refinement_flags_adp
_atom_site_refinement_flags_occupancy
_atom_site_disorder_assembly
_atom_site_disorder_group
Rh2 Rh 0.76009(3) 0.56766(2) 0.42886(2) 0.01904(11) Uani 1 1 d . . . . .
Rh1 Rh 0.74586(3) 0.43132(2) 0.98166(2) 0.01942(11) Uani 1 1 d . . . . .
P3 P 0.78458(9) 0.44674(8) 0.63183(7) 0.0194(3) Uani 1 1 d . . . . .
P1 P 0.71145(9) 0.55262(8) 1.09083(7) 0.0193(3) Uani 1 1 d . . . . .
P2 P 0.83981(9) 0.25001(8) 1.10804(8) 0.0211(3) Uani 1 1 d . . . . .
P4 P 0.67640(9) 0.75124(8) 0.41633(7) 0.0208(3) Uani 1 1 d . . . . .
O2 O 0.8275(3) 0.5200(3) 0.3069(2) 0.0325(9) Uani 1 1 d . . . . .
N2 N 0.7878(3) 0.4054(3) 1.0905(2) 0.0192(8) Uani 1 1 d . . . . .
O1 O 0.6738(3) 0.4781(3) 0.8266(2) 0.0320(9) Uani 1 1 d . . . . .
N4 N 0.7839(3) 0.4050(3) 0.5719(2) 0.0200(9) Uani 1 1 d . . . . .
N5 N 0.7194(3) 0.5957(3) 0.5180(2) 0.0186(8) Uani 1 1 d . . . . .
N1 N 0.7148(3) 0.5951(3) 0.9985(2) 0.0197(9) Uani 1 1 d . . . . .
N3 N 0.7764(3) 0.2935(3) 1.0310(2) 0.0214(9) Uani 1 1 d . . . . .
N6 N 0.7371(3) 0.7053(3) 0.3721(2) 0.0218(9) Uani 1 1 d . . . . .
C19 C 0.6789(4) 0.6828(3) 0.9629(3) 0.0195(10) Uani 1 1 d . . . . .
C20 C 0.7397(4) 0.7349(3) 0.9303(3) 0.0242(11) Uani 1 1 d . . . . .
H20 H 0.804783 0.713733 0.935106 0.029 Uiso 1 1 calc R U . . .
C6 C 0.8322(3) 0.3288(3) 1.1387(3) 0.0201(10) Uani 1 1 d . . . . .
C49 C 0.7173(4) 0.5483(3) 0.5925(3) 0.0205(10) Uani 1 1 d . . . . .
C48 C 0.6783(4) 0.5963(3) 0.6302(3) 0.0234(11) Uani 1 1 d . . . . .
H48 H 0.670863 0.578536 0.681094 0.028 Uiso 1 1 calc R U . . .
C23 C 0.5469(4) 0.7992(3) 0.9175(3) 0.0254(11) Uani 1 1 d . . . . .
H23 H 0.482107 0.820355 0.914603 0.030 Uiso 1 1 calc R U . . .
C71 C 0.8101(4) 0.3167(3) 0.6061(3) 0.0220(10) Uani 1 1 d . . . . .
C3 C 0.7836(4) 0.4526(3) 1.1287(3) 0.0214(10) Uani 1 1 d . . . . .
C37 C 0.7581(4) 0.6097(3) 0.8667(3) 0.0228(11) Uani 1 1 d . . . . .
C42 C 0.6880(4) 0.6606(3) 0.8074(3) 0.0263(11) Uani 1 1 d . . . . .
C68 C 0.9047(4) 0.4473(3) 0.6564(3) 0.0241(11) Uani 1 1 d . . . . .
H68 H 0.940720 0.390547 0.680383 0.029 Uiso 1 1 calc R U . . .
C4 C 0.8240(4) 0.4063(3) 1.2021(3) 0.0230(11) Uani 1 1 d . . . . .
H4 H 0.829038 0.424758 1.238896 0.028 Uiso 1 1 calc R U . . .
C24 C 0.5829(4) 0.7165(3) 0.9561(3) 0.0231(11) Uani 1 1 d . . . . .
H24 H 0.541766 0.682767 0.978144 0.028 Uiso 1 1 calc R U . . .
C5 C 0.8551(4) 0.3272(3) 1.2084(3) 0.0235(11) Uani 1 1 d . . . . .
H5 H 0.885144 0.281816 1.250532 0.028 Uiso 1 1 calc R U . . .
C7 C 0.5920(4) 0.5470(3) 1.1189(3) 0.0246(11) Uani 1 1 d . . . . .
H7 H 0.553591 0.602851 1.101409 0.029 Uiso 1 1 calc R U . . .
C65 C 0.7316(4) 0.3963(3) 0.7176(3) 0.0234(11) Uani 1 1 d . . . . .
H65 H 0.727143 0.431951 0.743637 0.028 Uiso 1 1 calc R U . . .
C10 C 0.7580(4) 0.6059(4) 1.1366(3) 0.0254(11) Uani 1 1 d . . . . .
H10 H 0.764981 0.569441 1.189946 0.030 Uiso 1 1 calc R U . . .
C46 C 0.6790(4) 0.6738(3) 0.5077(3) 0.0231(11) Uani 1 1 d . . . . .
C21 C 0.7036(4) 0.8169(3) 0.8912(3) 0.0268(11) Uani 1 1 d . . . . .
H21 H 0.744934 0.850648 0.869767 0.032 Uiso 1 1 calc R U . . .
C14 C 0.9653(4) 0.2091(3) 1.1021(4) 0.0285(12) Uani 1 1 d . . . . .
H14 H 0.970934 0.158079 1.096579 0.034 Uiso 1 1 calc R U . . .
C76 C 0.7402(4) 0.2716(4) 0.6138(3) 0.0257(11) Uani 1 1 d . . . . .
H76 H 0.677822 0.298910 0.596087 0.031 Uiso 1 1 calc R U . . .
C80 C 0.7445(4) 0.3904(3) 0.4525(3) 0.0220(10) Uani 1 1 d . . . . .
C81 C 0.8147(4) 0.3388(3) 0.4319(3) 0.0263(11) Uani 1 1 d . . . . .
C75 C 0.7639(4) 0.1883(3) 0.6470(3) 0.0274(12) Uani 1 1 d . . . . .
H75 H 0.716875 0.159962 0.651604 0.033 Uiso 1 1 calc R U . . .
C47 C 0.6531(4) 0.6761(3) 0.5755(3) 0.0252(11) Uani 1 1 d . . . . .
H47 H 0.624482 0.722166 0.582836 0.030 Uiso 1 1 calc R U . . .
C72 C 0.9033(4) 0.2737(3) 0.6310(3) 0.0259(11) Uani 1 1 d . . . . .
H72 H 0.950667 0.302099 0.624561 0.031 Uiso 1 1 calc R U . . .
C85 C 0.6485(4) 0.3923(3) 0.4381(3) 0.0258(11) Uani 1 1 d . . . . .
C38 C 0.8540(4) 0.6092(3) 0.8531(3) 0.0238(11) Uani 1 1 d . . . . .
B1 B 0.7352(4) 0.5529(3) 0.9473(3) 0.0171(11) Uani 1 1 d . . . . .
B2 B 0.7660(4) 0.4475(3) 0.4884(4) 0.0220(12) Uani 1 1 d . . . . .
C67 C 0.6290(4) 0.3928(4) 0.7049(3) 0.0294(12) Uani 1 1 d . . . . .
H67A H 0.593285 0.446160 0.672447 0.044 Uiso 1 1 calc R U . . .
H67B H 0.601231 0.374339 0.752002 0.044 Uiso 1 1 calc R U . . .
H67C H 0.628285 0.355726 0.682452 0.044 Uiso 1 1 calc R U . . .
C73 C 0.9264(4) 0.1892(3) 0.6654(3) 0.0285(12) Uani 1 1 d . . . . .
H73 H 0.988845 0.161809 0.682692 0.034 Uiso 1 1 calc R U . . .
C41 C 0.7164(5) 0.7098(4) 0.7383(3) 0.0328(13) Uani 1 1 d . . . . .
H41 H 0.670192 0.744005 0.699899 0.039 Uiso 1 1 calc R U . . .
C43 C 0.5849(4) 0.6612(4) 0.8162(3) 0.0291(12) Uani 1 1 d . . . . .
H43A H 0.562588 0.641135 0.783309 0.044 Uiso 1 1 calc R U . . .
H43B H 0.549627 0.715854 0.803893 0.044 Uiso 1 1 calc R U . . .
H43C H 0.576694 0.626883 0.866931 0.044 Uiso 1 1 calc R U . . .
C53 C 0.7252(4) 0.8291(4) 0.4274(3) 0.0290(12) Uani 1 1 d . . . . .
H53 H 0.697210 0.837293 0.470105 0.035 Uiso 1 1 calc R U . . .
C66 C 0.7900(4) 0.3129(4) 0.7733(3) 0.0286(12) Uani 1 1 d . . . . .
H66A H 0.788907 0.272560 0.754668 0.043 Uiso 1 1 calc R U . . .
H66B H 0.763297 0.297766 0.820789 0.043 Uiso 1 1 calc R U . . .
H66C H 0.854228 0.316276 0.778956 0.043 Uiso 1 1 calc R U . . .
C57 C 0.8632(4) 0.7137(4) 0.2884(3) 0.0285(12) Uani 1 1 d . . . . .
H57 H 0.900242 0.667821 0.326531 0.034 Uiso 1 1 calc R U . . .
C86 C 0.5706(4) 0.4476(4) 0.4577(4) 0.0330(13) Uani 1 1 d . . . . .
H86A H 0.578597 0.434902 0.509937 0.050 Uiso 1 1 calc R U . . .
H86B H 0.510305 0.439762 0.446836 0.050 Uiso 1 1 calc R U . . .
H86C H 0.573281 0.503320 0.428769 0.050 Uiso 1 1 calc R U . . .
C28 C 0.7442(4) 0.2505(3) 0.9953(3) 0.0243(11) Uani 1 1 d . . . . .
C74 C 0.8573(4) 0.1442(3) 0.6744(3) 0.0284(12) Uani 1 1 d . . . . .
C22 C 0.6063(4) 0.8515(3) 0.8826(3) 0.0264(11) Uani 1 1 d . . . . .
C33 C 0.6520(4) 0.2772(3) 0.9633(3) 0.0260(11) Uani 1 1 d . . . . .
H33 H 0.613943 0.324196 0.964235 0.031 Uiso 1 1 calc R U . . .
C56 C 0.7711(4) 0.7451(3) 0.3012(3) 0.0223(10) Uani 1 1 d . . . . .
C2 C 0.7974(4) 0.5395(3) 0.3538(3) 0.0251(11) Uani 1 1 d . . . . .
C59 C 0.8495(4) 0.8184(4) 0.1617(3) 0.0307(12) Uani 1 1 d . . . . .
C40 C 0.8099(5) 0.7094(4) 0.7252(4) 0.0373(14) Uani 1 1 d . . . . .
C44 C 0.9307(4) 0.5557(4) 0.9145(4) 0.0322(13) Uani 1 1 d . . . . .
H44A H 0.919285 0.567983 0.957127 0.048 Uiso 1 1 calc R U . . .
H44B H 0.991079 0.565378 0.897140 0.048 Uiso 1 1 calc R U . . .
H44C H 0.930776 0.499469 0.928257 0.048 Uiso 1 1 calc R U . . .
C58 C 0.9007(4) 0.7492(4) 0.2202(3) 0.0305(12) Uani 1 1 d . . . . .
H58 H 0.961841 0.725957 0.213640 0.037 Uiso 1 1 calc R U . . .
C54 C 0.8323(5) 0.7955(4) 0.4477(4) 0.0376(14) Uani 1 1 d . . . . .
H54A H 0.843693 0.742576 0.488735 0.056 Uiso 1 1 calc R U . . .
H54B H 0.857390 0.831678 0.461869 0.056 Uiso 1 1 calc R U . . .
H54C H 0.862810 0.791398 0.405345 0.056 Uiso 1 1 calc R U . . .
C70 C 0.9513(4) 0.4904(4) 0.5850(3) 0.0328(13) Uani 1 1 d . . . . .
H70A H 0.943777 0.467771 0.550041 0.049 Uiso 1 1 calc R U . . .
H70B H 1.017549 0.482792 0.596825 0.049 Uiso 1 1 calc R U . . .
H70C H 0.921905 0.547555 0.563269 0.049 Uiso 1 1 calc R U . . .
C82 C 0.7886(5) 0.2909(4) 0.3993(4) 0.0343(14) Uani 1 1 d . . . . .
H82 H 0.835659 0.256626 0.386600 0.041 Uiso 1 1 calc R U . . .
C8 C 0.5894(4) 0.5055(4) 1.2039(3) 0.0352(14) Uani 1 1 d . . . . .
H8A H 0.629581 0.451610 1.222786 0.053 Uiso 1 1 calc R U . . .
H8B H 0.525637 0.502139 1.216121 0.053 Uiso 1 1 calc R U . . .
H8C H 0.611288 0.536736 1.226101 0.053 Uiso 1 1 calc R U . . .
C50 C 0.5518(4) 0.7963(4) 0.3815(3) 0.0274(12) Uani 1 1 d . . . . .
H50 H 0.549190 0.841852 0.332537 0.033 Uiso 1 1 calc R U . . .
C31 C 0.6692(5) 0.1651(4) 0.9269(3) 0.0310(13) Uani 1 1 d . . . . .
C32 C 0.6146(4) 0.2357(4) 0.9297(3) 0.0301(12) Uani 1 1 d . . . . .
H32 H 0.552341 0.255355 0.908903 0.036 Uiso 1 1 calc R U . . .
C9 C 0.5493(4) 0.5037(4) 1.0802(4) 0.0314(13) Uani 1 1 d . . . . .
H9A H 0.553203 0.530375 1.027208 0.047 Uiso 1 1 calc R U . . .
H9B H 0.484174 0.505684 1.090815 0.047 Uiso 1 1 calc R U . . .
H9C H 0.583781 0.447869 1.098393 0.047 Uiso 1 1 calc R U . . .
C27 C 0.4637(5) 0.9736(4) 0.8337(4) 0.0387(15) Uani 1 1 d . . . . .
H27A H 0.446665 1.031139 0.802941 0.058 Uiso 1 1 calc R U . . .
H27B H 0.449200 0.963401 0.884106 0.058 Uiso 1 1 calc R U . . .
H27C H 0.428769 0.946305 0.814963 0.058 Uiso 1 1 calc R U . . .
C60 C 0.7565(5) 0.8496(4) 0.1738(3) 0.0349(14) Uani 1 1 d . . . . .
H60 H 0.719739 0.895585 0.135585 0.042 Uiso 1 1 calc R U . . .
C1 C 0.7045(4) 0.4593(3) 0.8863(3) 0.0231(11) Uani 1 1 d . . . . .
C69 C 0.9075(5) 0.4855(4) 0.7119(4) 0.0360(14) Uani 1 1 d . . . . .
H69A H 0.869976 0.540464 0.690740 0.054 Uiso 1 1 calc R U . . .
H69B H 0.971716 0.485724 0.722242 0.054 Uiso 1 1 calc R U . . .
H69C H 0.882455 0.454282 0.757455 0.054 Uiso 1 1 calc R U . . .
C52 C 0.4934(4) 0.8288(4) 0.4325(4) 0.0375(15) Uani 1 1 d . . . . .
H52A H 0.430687 0.856405 0.409092 0.056 Uiso 1 1 calc R U . . .
H52B H 0.522855 0.866238 0.441076 0.056 Uiso 1 1 calc R U . . .
H52C H 0.489899 0.784250 0.479267 0.056 Uiso 1 1 calc R U . . .
C36 C 0.5921(5) 0.1665(4) 0.8131(4) 0.0397(15) Uani 1 1 d . . . . .
H36A H 0.541828 0.212001 0.808701 0.060 Uiso 1 1 calc R U . . .
H36B H 0.568993 0.133132 0.794119 0.060 Uiso 1 1 calc R U . . .
H36C H 0.643126 0.186049 0.784996 0.060 Uiso 1 1 calc R U . . .
C39 C 0.8790(4) 0.6579(4) 0.7831(3) 0.0301(12) Uani 1 1 d . . . . .
H39 H 0.942581 0.655943 0.774831 0.036 Uiso 1 1 calc R U . . .
C87 C 0.9181(4) 0.3360(4) 0.4427(4) 0.0331(13) Uani 1 1 d . . . . .
H87A H 0.943820 0.356091 0.394838 0.050 Uiso 1 1 calc R U . . .
H87B H 0.951589 0.280739 0.472015 0.050 Uiso 1 1 calc R U . . .
H87C H 0.924909 0.369271 0.468021 0.050 Uiso 1 1 calc R U . . .
C13 C 1.0255(5) 0.1907(4) 1.1723(4) 0.0412(16) Uani 1 1 d . . . . .
H13A H 1.021678 0.240195 1.178223 0.062 Uiso 1 1 calc R U . . .
H13B H 1.090126 0.167840 1.167812 0.062 Uiso 1 1 calc R U . . .
H13C H 1.002443 0.152476 1.215079 0.062 Uiso 1 1 calc R U . . .
C61 C 0.7179(5) 0.8136(3) 0.2415(3) 0.0315(13) Uani 1 1 d . . . . .
H61 H 0.655727 0.835382 0.247325 0.038 Uiso 1 1 calc R U . . .
C12 C 0.6921(5) 0.6866(4) 1.1303(4) 0.0333(13) Uani 1 1 d . . . . .
H12A H 0.690531 0.727935 1.080471 0.050 Uiso 1 1 calc R U . . .
H12B H 0.715454 0.703392 1.165303 0.050 Uiso 1 1 calc R U . . .
H12C H 0.629322 0.678653 1.141068 0.050 Uiso 1 1 calc R U . . .
C11 C 0.8572(4) 0.6163(4) 1.1158(4) 0.0317(13) Uani 1 1 d . . . . .
H11A H 0.897241 0.564451 1.123427 0.048 Uiso 1 1 calc R U . . .
H11B H 0.882182 0.637407 1.146681 0.048 Uiso 1 1 calc R U . . .
H11C H 0.854807 0.653585 1.064273 0.048 Uiso 1 1 calc R U . . .
C83 C 0.6944(5) 0.2934(4) 0.3855(4) 0.0386(15) Uani 1 1 d . . . . .
C30 C 0.7633(5) 0.1405(4) 0.9550(4) 0.0351(14) Uani 1 1 d . . . . .
H30 H 0.802117 0.095154 0.951513 0.042 Uiso 1 1 calc R U . . .
C55 C 0.7035(6) 0.9125(4) 0.3597(4) 0.0412(16) Uani 1 1 d . . . . .
H55A H 0.728860 0.906344 0.316483 0.062 Uiso 1 1 calc R U . . .
H55B H 0.731801 0.949611 0.369805 0.062 Uiso 1 1 calc R U . . .
H55C H 0.636165 0.933474 0.350572 0.062 Uiso 1 1 calc R U . . .
C84 C 0.6251(5) 0.3444(4) 0.4051(3) 0.0339(13) Uani 1 1 d . . . . .
H84 H 0.561727 0.346610 0.396061 0.041 Uiso 1 1 calc R U . . .
C29 C 0.8009(4) 0.1821(3) 0.9885(3) 0.0298(12) Uani 1 1 d . . . . .
H29 H 0.864224 0.164475 1.006541 0.036 Uiso 1 1 calc R U . . .
C77 C 0.8810(5) 0.0528(4) 0.7141(4) 0.0329(13) Uani 1 1 d . . . . .
H77 H 0.950113 0.033987 0.722190 0.040 Uiso 1 1 calc R U . . .
C25 C 0.5697(4) 0.9415(4) 0.8321(4) 0.0326(13) Uani 1 1 d . . . . .
H25 H 0.603584 0.972522 0.848473 0.039 Uiso 1 1 calc R U . . .
C35 C 0.6271(6) 0.1169(4) 0.8941(4) 0.0378(15) Uani 1 1 d . . . . .
H35 H 0.677799 0.070902 0.896634 0.045 Uiso 1 1 calc R U . . .
C15 C 0.9997(5) 0.2700(4) 1.0320(4) 0.0392(15) Uani 1 1 d . . . . .
H15A H 0.959176 0.281801 0.988998 0.059 Uiso 1 1 calc R U . . .
H15B H 1.063371 0.246725 1.025508 0.059 Uiso 1 1 calc R U . . .
H15C H 0.998006 0.319363 1.037514 0.059 Uiso 1 1 calc R U . . .
C17 C 0.7969(5) 0.1692(4) 1.1835(3) 0.0323(13) Uani 1 1 d . . . . .
H17 H 0.824217 0.164575 1.230547 0.039 Uiso 1 1 calc R U . . .
C18 C 0.6896(5) 0.1976(5) 1.1827(4) 0.0396(15) Uani 1 1 d . . . . .
H18A H 0.674312 0.252400 1.178804 0.059 Uiso 1 1 calc R U . . .
H18B H 0.667955 0.162345 1.228156 0.059 Uiso 1 1 calc R U . . .
H18C H 0.659328 0.195849 1.140779 0.059 Uiso 1 1 calc R U . . .
C51 C 0.5121(4) 0.7311(4) 0.3706(4) 0.0373(14) Uani 1 1 d . . . . .
H51A H 0.509722 0.687590 0.418429 0.056 Uiso 1 1 calc R U . . .
H51B H 0.552257 0.710083 0.340475 0.056 Uiso 1 1 calc R U . . .
H51C H 0.449421 0.754959 0.346168 0.056 Uiso 1 1 calc R U . . .
C16 C 0.8259(6) 0.0836(4) 1.1838(4) 0.0439(17) Uani 1 1 d . . . . .
H16A H 0.795734 0.084183 1.140690 0.066 Uiso 1 1 calc R U . . .
H16B H 0.806615 0.044695 1.228291 0.066 Uiso 1 1 calc R U . . .
H16C H 0.893391 0.068827 1.182791 0.066 Uiso 1 1 calc R U . . .
C79 C 0.8458(6) 0.0132(4) 0.6680(4) 0.0432(16) Uani 1 1 d . . . . .
H79A H 0.866675 -0.045027 0.693458 0.065 Uiso 1 1 calc R U . . .
H79B H 0.870789 0.031669 0.619795 0.065 Uiso 1 1 calc R U . . .
H79C H 0.777856 0.028151 0.661872 0.065 Uiso 1 1 calc R U . . .
C78 C 0.8401(6) 0.0257(4) 0.7907(4) 0.0458(17) Uani 1 1 d . . . . .
H78A H 0.772215 0.042389 0.784086 0.069 Uiso 1 1 calc R U . . .
H78B H 0.863352 0.050423 0.819085 0.069 Uiso 1 1 calc R U . . .
H78C H 0.859006 -0.032525 0.816968 0.069 Uiso 1 1 calc R U . . .
C88 C 0.6681(8) 0.2422(6) 0.3486(5) 0.065(2) Uani 1 1 d . . . . .
H88A H 0.676857 0.266526 0.296168 0.097 Uiso 1 1 calc R U . . .
H88B H 0.603041 0.239586 0.355362 0.097 Uiso 1 1 calc R U . . .
H88C H 0.707793 0.188137 0.371006 0.097 Uiso 1 1 calc R U . . .
C26 C 0.5906(6) 0.9587(5) 0.7512(4) 0.052(2) Uani 1 1 d . . . . .
H26A H 0.558340 0.928694 0.733906 0.079 Uiso 1 1 calc R U . . .
H26B H 0.657553 0.942282 0.748586 0.079 Uiso 1 1 calc R U . . .
H26C H 0.569030 1.015979 0.720403 0.079 Uiso 1 1 calc R U . . .
C62 C 0.8950(5) 0.8569(4) 0.0892(4) 0.0412(15) Uani 1 1 d . . . . .
H62 H 0.942810 0.813145 0.084352 0.049 Uiso 1 1 calc R U . . .
C45 C 0.8382(7) 0.7625(6) 0.6498(4) 0.060(2) Uani 1 1 d . . . . .
H45A H 0.855721 0.808431 0.652566 0.090 Uiso 1 1 calc R U . . .
H45B H 0.785895 0.781473 0.613065 0.090 Uiso 1 1 calc R U . . .
H45C H 0.891090 0.731467 0.635930 0.090 Uiso 1 1 calc R U . . .
C64 C 0.8263(6) 0.8944(5) 0.0205(4) 0.052(2) Uani 1 1 d . . . . .
H64A H 0.793610 0.854726 0.020056 0.079 Uiso 1 1 calc R U . . .
H64B H 0.860407 0.911793 -0.023533 0.079 Uiso 1 1 calc R U . . .
H64C H 0.781237 0.940482 0.021259 0.079 Uiso 1 1 calc R U . . .
C63 C 0.9470(7) 0.9182(6) 0.0938(5) 0.064(2) Uani 1 1 d . . . . .
H63A H 0.902431 0.961665 0.099489 0.097 Uiso 1 1 calc R U . . .
H63B H 0.978274 0.940115 0.048808 0.097 Uiso 1 1 calc R U . . .
H63C H 0.993157 0.891513 0.135919 0.097 Uiso 1 1 calc R U . . .
C34 C 0.5500(9) 0.0815(7) 0.9413(6) 0.086(4) Uani 1 1 d . . . . .
H34A H 0.575532 0.048824 0.992101 0.129 Uiso 1 1 calc R U . . .
H34B H 0.527107 0.048252 0.922014 0.129 Uiso 1 1 calc R U . . .
H34C H 0.498739 0.125067 0.939684 0.129 Uiso 1 1 calc R U . . .

loop_
_atom_site_aniso_label
_atom_site_aniso_U_11
_atom_site_aniso_U_22
_atom_site_aniso_U_33
_atom_site_aniso_U_23
_atom_site_aniso_U_13
_atom_site_aniso_U_12
Rh2 0.01793(19) 0.0209(2) 0.0178(2) -0.00804(15) 0.00136(14) -0.00349(14)
Rh1 0.01871(19) 0.0209(2) 0.0197(2) -0.00999(15) 0.00130(14) -0.00379(14)
P3 0.0155(6) 0.0232(6) 0.0183(6) -0.0080(5) 0.0012(5) -0.0036(5)
P1 0.0172(6) 0.0214(6) 0.0207(6) -0.0107(5) 0.0011(5) -0.0035(5)
P2 0.0187(6) 0.0203(6) 0.0250(7) -0.0106(5) 0.0003(5) -0.0036(5)
P4 0.0195(6) 0.0192(6) 0.0213(6) -0.0070(5) 0.0017(5) -0.0027(5)
O2 0.044(2) 0.037(2) 0.020(2) -0.0157(18) 0.0063(17) -0.0083(19)
N2 0.022(2) 0.021(2) 0.017(2) -0.0099(17) 0.0037(16) -0.0060(17)
O1 0.043(2) 0.034(2) 0.023(2) -0.0174(18) -0.0009(18) -0.0048(18)
N4 0.017(2) 0.019(2) 0.023(2) -0.0080(17) 0.0024(16) -0.0042(16)
N5 0.019(2) 0.018(2) 0.015(2) -0.0058(16) -0.0021(16) 0.0000(16)
N1 0.017(2) 0.019(2) 0.025(2) -0.0110(18) 0.0013(17) -0.0044(16)
N3 0.023(2) 0.022(2) 0.022(2) -0.0123(18) 0.0014(17) -0.0046(17)
N6 0.025(2) 0.022(2) 0.020(2) -0.0086(18) 0.0041(17) -0.0065(17)
C19 0.020(2) 0.024(2) 0.015(2) -0.009(2) -0.0012(19) -0.0044(19)
C20 0.022(3) 0.024(3) 0.024(3) -0.008(2) 0.000(2) -0.006(2)
C6 0.015(2) 0.023(2) 0.023(3) -0.009(2) 0.0032(19) -0.0054(19)
C49 0.021(2) 0.018(2) 0.020(3) -0.007(2) 0.0008(19) -0.0015(19)
C48 0.027(3) 0.029(3) 0.021(3) -0.017(2) 0.004(2) -0.007(2)
C23 0.017(2) 0.026(3) 0.031(3) -0.012(2) 0.002(2) -0.002(2)
C71 0.022(2) 0.022(2) 0.021(3) -0.009(2) 0.004(2) -0.002(2)
C3 0.023(3) 0.016(2) 0.020(3) -0.006(2) -0.003(2) 0.0033(19)
C37 0.024(3) 0.025(3) 0.028(3) -0.017(2) 0.003(2) -0.009(2)
C42 0.030(3) 0.024(3) 0.026(3) -0.011(2) -0.003(2) -0.008(2)
C68 0.019(2) 0.025(3) 0.028(3) -0.011(2) 0.001(2) -0.003(2)
C4 0.020(2) 0.029(3) 0.021(3) -0.013(2) -0.002(2) -0.002(2)
C24 0.022(3) 0.023(3) 0.025(3) -0.010(2) 0.001(2) -0.005(2)
C5 0.025(3) 0.020(2) 0.023(3) -0.006(2) -0.001(2) -0.005(2)
C7 0.022(3) 0.024(3) 0.030(3) -0.014(2) 0.005(2) -0.004(2)
C65 0.018(2) 0.031(3) 0.019(3) -0.009(2) 0.0040(19) -0.003(2)
C10 0.018(2) 0.033(3) 0.030(3) -0.019(2) 0.002(2) -0.006(2)
C46 0.018(2) 0.025(3) 0.028(3) -0.012(2) 0.001(2) -0.005(2)
C21 0.029(3) 0.022(3) 0.031(3) -0.011(2) 0.002(2) -0.010(2)
C14 0.019(3) 0.027(3) 0.042(3) -0.019(3) -0.001(2) -0.001(2)
C76 0.018(2) 0.035(3) 0.024(3) -0.013(2) 0.004(2) -0.006(2)
C80 0.021(2) 0.025(3) 0.019(3) -0.008(2) 0.001(2) -0.004(2)
C81 0.030(3) 0.026(3) 0.022(3) -0.009(2) 0.007(2) -0.006(2)
C75 0.025(3) 0.031(3) 0.030(3) -0.015(2) 0.006(2) -0.009(2)
C47 0.030(3) 0.026(3) 0.023(3) -0.015(2) 0.005(2) -0.005(2)
C72 0.018(2) 0.032(3) 0.027(3) -0.013(2) 0.004(2) -0.004(2)
C85 0.029(3) 0.027(3) 0.024(3) -0.011(2) 0.003(2) -0.011(2)
C38 0.026(3) 0.025(3) 0.024(3) -0.014(2) 0.003(2) -0.005(2)
B1 0.016(2) 0.011(2) 0.023(3) -0.008(2) 0.001(2) 0.0012(19)
B2 0.019(3) 0.014(2) 0.026(3) -0.003(2) 0.000(2) 0.001(2)
C67 0.025(3) 0.032(3) 0.032(3) -0.012(2) 0.009(2) -0.010(2)
C73 0.018(3) 0.028(3) 0.034(3) -0.011(2) 0.002(2) 0.001(2)
C41 0.047(4) 0.035(3) 0.018(3) -0.009(2) 0.000(2) -0.015(3)
C43 0.027(3) 0.029(3) 0.031(3) -0.013(2) -0.006(2) -0.003(2)
C53 0.030(3) 0.029(3) 0.029(3) -0.011(2) 0.003(2) -0.009(2)
C66 0.030(3) 0.030(3) 0.020(3) -0.006(2) 0.004(2) -0.005(2)
C57 0.028(3) 0.032(3) 0.024(3) -0.010(2) 0.000(2) -0.006(2)
C86 0.021(3) 0.037(3) 0.040(3) -0.016(3) -0.001(2) -0.005(2)
C28 0.027(3) 0.023(3) 0.025(3) -0.012(2) 0.005(2) -0.009(2)
C74 0.030(3) 0.027(3) 0.025(3) -0.010(2) 0.002(2) -0.003(2)
C22 0.031(3) 0.021(3) 0.028(3) -0.012(2) -0.001(2) -0.005(2)
C33 0.025(3) 0.026(3) 0.029(3) -0.013(2) 0.004(2) -0.006(2)
C56 0.025(3) 0.022(2) 0.023(3) -0.010(2) 0.002(2) -0.009(2)
C2 0.024(3) 0.021(3) 0.025(3) -0.005(2) -0.002(2) -0.005(2)
C59 0.037(3) 0.030(3) 0.025(3) -0.011(2) 0.004(2) -0.010(2)
C40 0.048(4) 0.041(3) 0.030(3) -0.017(3) 0.009(3) -0.020(3)
C44 0.022(3) 0.038(3) 0.038(3) -0.017(3) 0.002(2) -0.006(2)
C58 0.024(3) 0.037(3) 0.029(3) -0.012(3) 0.002(2) -0.007(2)
C54 0.037(3) 0.045(4) 0.040(4) -0.023(3) 0.006(3) -0.019(3)
C70 0.020(3) 0.046(4) 0.031(3) -0.011(3) 0.006(2) -0.016(2)
C82 0.051(4) 0.026(3) 0.031(3) -0.016(3) 0.012(3) -0.012(3)
C8 0.031(3) 0.043(3) 0.026(3) -0.010(3) 0.008(2) -0.005(3)
C50 0.020(3) 0.029(3) 0.025(3) -0.007(2) 0.002(2) 0.000(2)
C31 0.047(4) 0.028(3) 0.022(3) -0.011(2) 0.004(2) -0.016(3)
C32 0.027(3) 0.039(3) 0.033(3) -0.019(3) 0.005(2) -0.014(2)
C9 0.022(3) 0.042(3) 0.041(3) -0.025(3) 0.011(2) -0.015(2)
C27 0.040(4) 0.026(3) 0.041(4) -0.011(3) -0.009(3) 0.003(3)
C60 0.049(4) 0.025(3) 0.023(3) -0.005(2) 0.001(3) -0.002(3)
C1 0.022(2) 0.019(2) 0.028(3) -0.012(2) 0.004(2) -0.0011(19)
C69 0.037(3) 0.048(4) 0.033(3) -0.024(3) -0.001(3) -0.015(3)
C52 0.022(3) 0.044(4) 0.037(3) -0.015(3) 0.002(2) 0.008(3)
C36 0.050(4) 0.041(4) 0.037(4) -0.021(3) 0.002(3) -0.018(3)
C39 0.034(3) 0.034(3) 0.030(3) -0.017(3) 0.012(2) -0.016(2)
C87 0.029(3) 0.032(3) 0.034(3) -0.014(3) 0.008(2) 0.001(2)
C13 0.028(3) 0.039(3) 0.059(4) -0.027(3) -0.012(3) 0.001(3)
C61 0.036(3) 0.024(3) 0.028(3) -0.008(2) 0.003(2) 0.001(2)
C12 0.039(3) 0.031(3) 0.036(3) -0.021(3) -0.003(3) -0.006(3)
C11 0.032(3) 0.037(3) 0.032(3) -0.019(3) 0.003(2) -0.011(2)
C83 0.056(4) 0.037(3) 0.032(3) -0.018(3) 0.002(3) -0.021(3)
C30 0.052(4) 0.024(3) 0.031(3) -0.016(2) -0.001(3) -0.004(3)
C55 0.059(4) 0.030(3) 0.038(4) -0.013(3) 0.006(3) -0.021(3)
C84 0.037(3) 0.042(3) 0.027(3) -0.015(3) 0.000(2) -0.018(3)
C29 0.034(3) 0.026(3) 0.026(3) -0.011(2) -0.005(2) 0.001(2)
C77 0.033(3) 0.027(3) 0.033(3) -0.010(3) 0.001(3) -0.002(2)
C25 0.031(3) 0.024(3) 0.040(3) -0.011(3) -0.005(3) -0.004(2)
C35 0.066(4) 0.032(3) 0.028(3) -0.016(3) 0.009(3) -0.027(3)
C15 0.030(3) 0.038(3) 0.055(4) -0.024(3) 0.012(3) -0.012(3)
C17 0.037(3) 0.033(3) 0.028(3) -0.009(2) 0.001(2) -0.017(3)
C18 0.039(4) 0.054(4) 0.036(4) -0.021(3) 0.013(3) -0.027(3)
C51 0.023(3) 0.046(4) 0.037(3) -0.011(3) -0.004(2) -0.009(3)
C16 0.067(5) 0.029(3) 0.037(4) -0.010(3) 0.007(3) -0.022(3)
C79 0.054(4) 0.032(3) 0.043(4) -0.019(3) -0.003(3) -0.002(3)
C78 0.066(5) 0.027(3) 0.036(4) -0.007(3) 0.006(3) -0.007(3)
C88 0.093(7) 0.065(5) 0.066(6) -0.046(5) 0.012(5) -0.041(5)
C26 0.049(4) 0.040(4) 0.039(4) 0.002(3) 0.002(3) 0.010(3)
C62 0.050(4) 0.036(3) 0.033(3) -0.009(3) 0.012(3) -0.012(3)
C45 0.077(6) 0.075(6) 0.025(4) -0.009(4) 0.015(4) -0.039(5)
C64 0.078(6) 0.050(4) 0.023(3) -0.008(3) 0.014(3) -0.019(4)
C63 0.075(6) 0.072(6) 0.050(5) -0.015(4) 0.022(4) -0.047(5)
C34 0.148(10) 0.115(8) 0.063(6) -0.065(6) 0.061(6) -0.112(8)

loop_
_atom_type_symbol
_atom_type_description
_atom_type_scat_dispersion_real
_atom_type_scat_dispersion_imag
_atom_type_scat_source
C C 0.0181 0.0091 'International Tables Vol C Tables 4.2.6.8 and 6.1.1.4'
H H 0.0000 0.0000 'International Tables Vol C Tables 4.2.6.8 and 6.1.1.4'
B B 0.0090 0.0039 'International Tables Vol C Tables 4.2.6.8 and 6.1.1.4'
N N 0.0311 0.0180 'International Tables Vol C Tables 4.2.6.8 and 6.1.1.4'
O O 0.0492 0.0322 'International Tables Vol C Tables 4.2.6.8 and 6.1.1.4'
P P 0.2955 0.4335 'International Tables Vol C Tables 4.2.6.8 and 6.1.1.4'
Rh Rh 0.0927 3.6045 'International Tables Vol C Tables 4.2.6.8 and 6.1.1.4'

loop_
_geom_angle_atom_site_label_1
_geom_angle_atom_site_label_2
_geom_angle_atom_site_label_3
_geom_angle
_geom_angle_site_symmetry_1
_geom_angle_site_symmetry_3
_geom_angle_publ_flag
N5 Rh2 N6 80.22(16) . . ?
B2 Rh2 N5 93.0(2) . . ?
B2 Rh2 N6 172.1(2) . . ?
C2 Rh2 N5 177.9(2) . . ?
C2 Rh2 N6 101.7(2) . . ?
C2 Rh2 B2 85.0(2) . . ?
N2 Rh1 N3 80.47(16) . . ?
B1 Rh1 N2 92.7(2) . . ?
B1 Rh1 N3 171.5(2) . . ?
C1 Rh1 N2 176.63(19) . . ?
C1 Rh1 N3 102.4(2) . . ?
C1 Rh1 B1 84.6(2) . . ?
N4 P3 C49 110.2(2) . . ?
N4 P3 C68 111.2(2) . . ?
N4 P3 C65 113.6(2) . . ?
C49 P3 C68 108.3(3) . . ?
C49 P3 C65 105.3(2) . . ?
C65 P3 C68 107.9(3) . . ?
N1 P1 C3 110.1(2) . . ?
N1 P1 C7 112.3(2) . . ?
N1 P1 C10 113.0(3) . . ?
C3 P1 C7 108.1(3) . . ?
C3 P1 C10 105.3(3) . . ?
C10 P1 C7 107.7(2) . . ?
N3 P2 C6 103.9(2) . . ?
N3 P2 C14 115.6(3) . . ?
N3 P2 C17 115.9(3) . . ?
C6 P2 C14 108.1(2) . . ?
C6 P2 C17 105.4(3) . . ?
C14 P2 C17 107.3(3) . . ?
N6 P4 C46 104.1(2) . . ?
N6 P4 C53 115.5(3) . . ?
N6 P4 C50 115.4(3) . . ?
C46 P4 C53 105.9(3) . . ?
C46 P4 C50 107.3(3) . . ?
C53 P4 C50 107.8(3) . . ?
C6 N2 Rh1 121.1(3) . . ?
C6 N2 C3 106.0(4) . . ?
C3 N2 Rh1 132.8(3) . . ?
C71 N4 P3 113.9(4) . . ?
C71 N4 B2 118.0(4) . . ?
B2 N4 P3 128.0(4) . . ?
C49 N5 Rh2 132.4(3) . . ?
C46 N5 Rh2 121.4(3) . . ?
C46 N5 C49 106.0(4) . . ?
C19 N1 P1 115.2(3) . . ?
C19 N1 B1 116.3(4) . . ?
B1 N1 P1 127.6(3) . . ?
P2 N3 Rh1 113.9(2) . . ?
C28 N3 Rh1 122.8(3) . . ?
C28 N3 P2 123.3(4) . . ?
P4 N6 Rh2 114.1(2) . . ?
C56 N6 Rh2 121.5(3) . . ?
C56 N6 P4 124.3(4) . . ?
C20 C19 N1 120.9(5) . . ?
C24 C19 N1 120.6(5) . . ?
C24 C19 C20 118.4(5) . . ?
C19 C20 H20 120.0 . . ?
C21 C20 C19 120.1(5) . . ?
C21 C20 H20 120.0 . . ?
N2 C6 P2 117.1(4) . . ?
N2 C6 C5 110.4(5) . . ?
C5 C6 P2 132.1(4) . . ?
N5 C49 P3 119.6(4) . . ?
N5 C49 C48 110.8(4) . . ?
C48 C49 P3 127.6(4) . . ?
C49 C48 H48 127.1 . . ?
C47 C48 C49 105.7(5) . . ?
C47 C48 H48 127.1 . . ?
C24 C23 H23 119.5 . . ?
C24 C23 C22 120.9(5) . . ?
C22 C23 H23 119.5 . . ?
C76 C71 N4 120.0(5) . . ?
C72 C71 N4 121.8(5) . . ?
C72 C71 C76 118.1(5) . . ?
N2 C3 P1 119.5(4) . . ?
N2 C3 C4 111.3(4) . . ?
C4 C3 P1 127.8(4) . . ?
C42 C37 B1 123.8(5) . . ?
C38 C37 C42 118.3(5) . . ?
C38 C37 B1 117.9(5) . . ?
C37 C42 C43 121.6(5) . . ?
C41 C42 C37 118.9(5) . . ?
C41 C42 C43 119.5(5) . . ?
P3 C68 H68 107.7 . . ?
C70 C68 P3 109.3(4) . . ?
C70 C68 H68 107.7 . . ?
C70 C68 C69 111.8(5) . . ?
C69 C68 P3 112.4(4) . . ?
C69 C68 H68 107.7 . . ?
C3 C4 H4 127.2 . . ?
C5 C4 C3 105.6(5) . . ?
C5 C4 H4 127.2 . . ?
C19 C24 H24 119.3 . . ?
C23 C24 C19 121.4(5) . . ?
C23 C24 H24 119.3 . . ?
C6 C5 H5 126.6 . . ?
C4 C5 C6 106.8(5) . . ?
C4 C5 H5 126.6 . . ?
P1 C7 H7 107.8 . . ?
C8 C7 P1 112.2(4) . . ?
C8 C7 H7 107.8 . . ?
C8 C7 C9 111.5(5) . . ?
C9 C7 P1 109.4(4) . . ?
C9 C7 H7 107.8 . . ?
P3 C65 H65 104.9 . . ?
C67 C65 P3 113.3(4) . . ?
C67 C65 H65 104.9 . . ?
C67 C65 C66 111.1(5) . . ?
C66 C65 P3 116.4(4) . . ?
C66 C65 H65 104.9 . . ?
P1 C10 H10 105.3 . . ?
C12 C10 P1 115.7(4) . . ?
C12 C10 H10 105.3 . . ?
C11 C10 P1 112.7(4) . . ?
C11 C10 H10 105.3 . . ?
C11 C10 C12 111.6(5) . . ?
N5 C46 P4 116.8(4) . . ?
N5 C46 C47 110.4(5) . . ?
C47 C46 P4 132.6(4) . . ?
C20 C21 H21 119.0 . . ?
C20 C21 C22 122.0(5) . . ?
C22 C21 H21 119.0 . . ?
P2 C14 H14 108.2 . . ?
C13 C14 P2 111.9(4) . . ?
C13 C14 H14 108.2 . . ?
C13 C14 C15 111.4(5) . . ?
C15 C14 P2 108.8(4) . . ?
C15 C14 H14 108.2 . . ?
C71 C76 H76 119.8 . . ?
C75 C76 C71 120.4(5) . . ?
C75 C76 H76 119.8 . . ?
C81 C80 C85 117.6(5) . . ?
C81 C80 B2 124.2(5) . . ?
C85 C80 B2 118.2(5) . . ?
C80 C81 C87 120.6(5) . . ?
C82 C81 C80 120.1(5) . . ?
C82 C81 C87 119.2(5) . . ?
C76 C75 H75 119.0 . . ?
C76 C75 C74 122.0(5) . . ?
C74 C75 H75 119.0 . . ?
C48 C47 C46 107.0(5) . . ?
C48 C47 H47 126.5 . . ?
C46 C47 H47 126.5 . . ?
C71 C72 H72 119.6 . . ?
C73 C72 C71 120.9(5) . . ?
C73 C72 H72 119.6 . . ?
C80 C85 C86 119.7(5) . . ?
C84 C85 C80 120.8(5) . . ?
C84 C85 C86 119.5(5) . . ?
C37 C38 C44 120.0(5) . . ?
C39 C38 C37 120.7(5) . . ?
C39 C38 C44 119.2(5) . . ?
N1 B1 Rh1 123.2(4) . . ?
N1 B1 C37 113.5(4) . . ?
C37 B1 Rh1 123.1(4) . . ?
N4 B2 Rh2 123.5(4) . . ?
N4 B2 C80 113.0(4) . . ?
C80 B2 Rh2 123.4(4) . . ?
C65 C67 H67A 109.5 . . ?
C65 C67 H67B 109.5 . . ?
C65 C67 H67C 109.5 . . ?
H67A C67 H67B 109.5 . . ?
H67A C67 H67C 109.5 . . ?
H67B C67 H67C 109.5 . . ?
C72 C73 H73 119.4 . . ?
C72 C73 C74 121.2(5) . . ?
C74 C73 H73 119.4 . . ?
C42 C41 H41 118.7 . . ?
C40 C41 C42 122.7(6) . . ?
C40 C41 H41 118.7 . . ?
C42 C43 H43A 109.5 . . ?
C42 C43 H43B 109.5 . . ?
C42 C43 H43C 109.5 . . ?
H43A C43 H43B 109.5 . . ?
H43A C43 H43C 109.5 . . ?
H43B C43 H43C 109.5 . . ?
P4 C53 H53 107.3 . . ?
C54 C53 P4 108.4(4) . . ?
C54 C53 H53 107.3 . . ?
C54 C53 C55 111.5(5) . . ?
C55 C53 P4 114.7(4) . . ?
C55 C53 H53 107.3 . . ?
C65 C66 H66A 109.5 . . ?
C65 C66 H66B 109.5 . . ?
C65 C66 H66C 109.5 . . ?
H66A C66 H66B 109.5 . . ?
H66A C66 H66C 109.5 . . ?
H66B C66 H66C 109.5 . . ?
C56 C57 H57 119.2 . . ?
C58 C57 H57 119.2 . . ?
C58 C57 C56 121.6(5) . . ?
C85 C86 H86A 109.5 . . ?
C85 C86 H86B 109.5 . . ?
C85 C86 H86C 109.5 . . ?
H86A C86 H86B 109.5 . . ?
H86A C86 H86C 109.5 . . ?
H86B C86 H86C 109.5 . . ?
C33 C28 N3 119.1(5) . . ?
C33 C28 C29 117.0(5) . . ?
C29 C28 N3 123.8(5) . . ?
C75 C74 C77 121.1(5) . . ?
C73 C74 C75 117.3(5) . . ?
C73 C74 C77 121.6(5) . . ?
C23 C22 C21 117.2(5) . . ?
C23 C22 C25 123.1(5) . . ?
C21 C22 C25 119.5(5) . . ?
C28 C33 H33 119.0 . . ?
C28 C33 C32 122.0(5) . . ?
C32 C33 H33 119.0 . . ?
C57 C56 N6 118.7(5) . . ?
C57 C56 C61 116.8(5) . . ?
C61 C56 N6 124.5(5) . . ?
O2 C2 Rh2 175.8(5) . . ?
C58 C59 C60 116.8(5) . . ?
C58 C59 C62 119.8(6) . . ?
C60 C59 C62 123.4(6) . . ?
C41 C40 C39 118.4(6) . . ?
C41 C40 C45 121.3(7) . . ?
C39 C40 C45 120.3(7) . . ?
C38 C44 H44A 109.5 . . ?
C38 C44 H44B 109.5 . . ?
C38 C44 H44C 109.5 . . ?
H44A C44 H44B 109.5 . . ?
H44A C44 H44C 109.5 . . ?
H44B C44 H44C 109.5 . . ?
C57 C58 H58 119.1 . . ?
C59 C58 C57 121.9(6) . . ?
C59 C58 H58 119.1 . . ?
C53 C54 H54A 109.5 . . ?
C53 C54 H54B 109.5 . . ?
C53 C54 H54C 109.5 . . ?
H54A C54 H54B 109.5 . . ?
H54A C54 H54C 109.5 . . ?
H54B C54 H54C 109.5 . . ?
C68 C70 H70A 109.5 . . ?
C68 C70 H70B 109.5 . . ?
C68 C70 H70C 109.5 . . ?
H70A C70 H70B 109.5 . . ?
H70A C70 H70C 109.5 . . ?
H70B C70 H70C 109.5 . . ?
C81 C82 H82 119.2 . . ?
C83 C82 C81 121.6(6) . . ?
C83 C82 H82 119.2 . . ?
C7 C8 H8A 109.5 . . ?
C7 C8 H8B 109.5 . . ?
C7 C8 H8C 109.5 . . ?
H8A C8 H8B 109.5 . . ?
H8A C8 H8C 109.5 . . ?
H8B C8 H8C 109.5 . . ?
P4 C50 H50 108.1 . . ?
C52 C50 P4 113.2(4) . . ?
C52 C50 H50 108.1 . . ?
C52 C50 C51 111.7(5) . . ?
C51 C50 P4 107.4(4) . . ?
C51 C50 H50 108.1 . . ?
C32 C31 C35 121.1(6) . . ?
C30 C31 C32 117.6(5) . . ?
C30 C31 C35 121.3(6) . . ?
C33 C32 C31 120.8(6) . . ?
C33 C32 H32 119.6 . . ?
C31 C32 H32 119.6 . . ?
C7 C9 H9A 109.5 . . ?
C7 C9 H9B 109.5 . . ?
C7 C9 H9C 109.5 . . ?
H9A C9 H9B 109.5 . . ?
H9A C9 H9C 109.5 . . ?
H9B C9 H9C 109.5 . . ?
H27A C27 H27B 109.5 . . ?
H27A C27 H27C 109.5 . . ?
H27B C27 H27C 109.5 . . ?
C25 C27 H27A 109.5 . . ?
C25 C27 H27B 109.5 . . ?
C25 C27 H27C 109.5 . . ?
C59 C60 H60 119.2 . . ?
C61 C60 C59 121.7(6) . . ?
C61 C60 H60 119.2 . . ?
O1 C1 Rh1 176.7(5) . . ?
C68 C69 H69A 109.5 . . ?
C68 C69 H69B 109.5 . . ?
C68 C69 H69C 109.5 . . ?
H69A C69 H69B 109.5 . . ?
H69A C69 H69C 109.5 . . ?
H69B C69 H69C 109.5 . . ?
C50 C52 H52A 109.5 . . ?
C50 C52 H52B 109.5 . . ?
C50 C52 H52C 109.5 . . ?
H52A C52 H52B 109.5 . . ?
H52A C52 H52C 109.5 . . ?
H52B C52 H52C 109.5 . . ?
H36A C36 H36B 109.5 . . ?
H36A C36 H36C 109.5 . . ?
H36B C36 H36C 109.5 . . ?
C35 C36 H36A 109.5 . . ?
C35 C36 H36B 109.5 . . ?
C35 C36 H36C 109.5 . . ?
C38 C39 C40 121.0(6) . . ?
C38 C39 H39 119.5 . . ?
C40 C39 H39 119.5 . . ?
C81 C87 H87A 109.5 . . ?
C81 C87 H87B 109.5 . . ?
C81 C87 H87C 109.5 . . ?
H87A C87 H87B 109.5 . . ?
H87A C87 H87C 109.5 . . ?
H87B C87 H87C 109.5 . . ?
C14 C13 H13A 109.5 . . ?
C14 C13 H13B 109.5 . . ?
C14 C13 H13C 109.5 . . ?
H13A C13 H13B 109.5 . . ?
H13A C13 H13C 109.5 . . ?
H13B C13 H13C 109.5 . . ?
C56 C61 H61 119.4 . . ?
C60 C61 C56 121.2(6) . . ?
C60 C61 H61 119.4 . . ?
C10 C12 H12A 109.5 . . ?
C10 C12 H12B 109.5 . . ?
C10 C12 H12C 109.5 . . ?
H12A C12 H12B 109.5 . . ?
H12A C12 H12C 109.5 . . ?
H12B C12 H12C 109.5 . . ?
C10 C11 H11A 109.5 . . ?
C10 C11 H11B 109.5 . . ?
C10 C11 H11C 109.5 . . ?
H11A C11 H11B 109.5 . . ?
H11A C11 H11C 109.5 . . ?
H11B C11 H11C 109.5 . . ?
C82 C83 C88 120.6(7) . . ?
C84 C83 C82 118.5(6) . . ?
C84 C83 C88 120.9(7) . . ?
C31 C30 H30 119.3 . . ?
C31 C30 C29 121.5(6) . . ?
C29 C30 H30 119.3 . . ?
C53 C55 H55A 109.5 . . ?
C53 C55 H55B 109.5 . . ?
C53 C55 H55C 109.5 . . ?
H55A C55 H55B 109.5 . . ?
H55A C55 H55C 109.5 . . ?
H55B C55 H55C 109.5 . . ?
C85 C84 H84 119.3 . . ?
C83 C84 C85 121.4(6) . . ?
C83 C84 H84 119.3 . . ?
C28 C29 H29 119.6 . . ?
C30 C29 C28 120.8(6) . . ?
C30 C29 H29 119.6 . . ?
C74 C77 H77 108.0 . . ?
C74 C77 C79 112.2(5) . . ?
C74 C77 C78 110.0(5) . . ?
C79 C77 H77 108.0 . . ?
C78 C77 H77 108.0 . . ?
C78 C77 C79 110.5(6) . . ?
C22 C25 C27 114.3(5) . . ?
C22 C25 H25 107.9 . . ?
C22 C25 C26 110.5(5) . . ?
C27 C25 H25 107.9 . . ?
C27 C25 C26 108.2(5) . . ?
C26 C25 H25 107.9 . . ?
C31 C35 H35 107.3 . . ?
C31 C35 C34 110.4(5) . . ?
C36 C35 C31 112.2(5) . . ?
C36 C35 H35 107.3 . . ?
C36 C35 C34 112.0(7) . . ?
C34 C35 H35 107.3 . . ?
C14 C15 H15A 109.5 . . ?
C14 C15 H15B 109.5 . . ?
C14 C15 H15C 109.5 . . ?
H15A C15 H15B 109.5 . . ?
H15A C15 H15C 109.5 . . ?
H15B C15 H15C 109.5 . . ?
P2 C17 H17 106.7 . . ?
C18 C17 P2 108.3(4) . . ?
C18 C17 H17 106.7 . . ?
C18 C17 C16 112.1(5) . . ?
C16 C17 P2 115.8(5) . . ?
C16 C17 H17 106.7 . . ?
C17 C18 H18A 109.5 . . ?
C17 C18 H18B 109.5 . . ?
C17 C18 H18C 109.5 . . ?
H18A C18 H18B 109.5 . . ?
H18A C18 H18C 109.5 . . ?
H18B C18 H18C 109.5 . . ?
C50 C51 H51A 109.5 . . ?
C50 C51 H51B 109.5 . . ?
C50 C51 H51C 109.5 . . ?
H51A C51 H51B 109.5 . . ?
H51A C51 H51C 109.5 . . ?
H51B C51 H51C 109.5 . . ?
C17 C16 H16A 109.5 . . ?
C17 C16 H16B 109.5 . . ?
C17 C16 H16C 109.5 . . ?
H16A C16 H16B 109.5 . . ?
H16A C16 H16C 109.5 . . ?
H16B C16 H16C 109.5 . . ?
C77 C79 H79A 109.5 . . ?
C77 C79 H79B 109.5 . . ?
C77 C79 H79C 109.5 . . ?
H79A C79 H79B 109.5 . . ?
H79A C79 H79C 109.5 . . ?
H79B C79 H79C 109.5 . . ?
C77 C78 H78A 109.5 . . ?
C77 C78 H78B 109.5 . . ?
C77 C78 H78C 109.5 . . ?
H78A C78 H78B 109.5 . . ?
H78A C78 H78C 109.5 . . ?
H78B C78 H78C 109.5 . . ?
C83 C88 H88A 109.5 . . ?
C83 C88 H88B 109.5 . . ?
C83 C88 H88C 109.5 . . ?
H88A C88 H88B 109.5 . . ?
H88A C88 H88C 109.5 . . ?
H88B C88 H88C 109.5 . . ?
C25 C26 H26A 109.5 . . ?
C25 C26 H26B 109.5 . . ?
C25 C26 H26C 109.5 . . ?
H26A C26 H26B 109.5 . . ?
H26A C26 H26C 109.5 . . ?
H26B C26 H26C 109.5 . . ?
C59 C62 H62 107.1 . . ?
C59 C62 C63 110.0(6) . . ?
C64 C62 C59 113.6(6) . . ?
C64 C62 H62 107.1 . . ?
C64 C62 C63 111.6(6) . . ?
C63 C62 H62 107.1 . . ?
C40 C45 H45A 109.5 . . ?
C40 C45 H45B 109.5 . . ?
C40 C45 H45C 109.5 . . ?
H45A C45 H45B 109.5 . . ?
H45A C45 H45C 109.5 . . ?
H45B C45 H45C 109.5 . . ?
C62 C64 H64A 109.5 . . ?
C62 C64 H64B 109.5 . . ?
C62 C64 H64C 109.5 . . ?
H64A C64 H64B 109.5 . . ?
H64A C64 H64C 109.5 . . ?
H64B C64 H64C 109.5 . . ?
C62 C63 H63A 109.5 . . ?
C62 C63 H63B 109.5 . . ?
C62 C63 H63C 109.5 . . ?
H63A C63 H63B 109.5 . . ?
H63A C63 H63C 109.5 . . ?
H63B C63 H63C 109.5 . . ?
C35 C34 H34A 109.5 . . ?
C35 C34 H34B 109.5 . . ?
C35 C34 H34C 109.5 . . ?
H34A C34 H34B 109.5 . . ?
H34A C34 H34C 109.5 . . ?
H34B C34 H34C 109.5 . . ?

loop_
_geom_bond_atom_site_label_1
_geom_bond_atom_site_label_2
_geom_bond_distance
_geom_bond_site_symmetry_2
_geom_bond_publ_flag
Rh2 N5 2.068(4) . ?
Rh2 N6 2.268(4) . ?
Rh2 B2 2.024(6) . ?
Rh2 C2 1.797(6) . ?
Rh1 N2 2.068(4) . ?
Rh1 N3 2.263(4) . ?
Rh1 B1 2.034(5) . ?
Rh1 C1 1.807(6) . ?
P3 N4 1.658(5) . ?
P3 C49 1.764(5) . ?
P3 C68 1.824(5) . ?
P3 C65 1.810(5) . ?
P1 N1 1.663(5) . ?
P1 C3 1.768(5) . ?
P1 C7 1.820(5) . ?
P1 C10 1.813(6) . ?
P2 N3 1.589(5) . ?
P2 C6 1.777(5) . ?
P2 C14 1.834(6) . ?
P2 C17 1.835(6) . ?
P4 N6 1.584(4) . ?
P4 C46 1.774(6) . ?
P4 C53 1.827(6) . ?
P4 C50 1.833(6) . ?
O2 C2 1.168(7) . ?
N2 C6 1.358(7) . ?
N2 C3 1.361(7) . ?
O1 C1 1.150(7) . ?
N4 C71 1.450(7) . ?
N4 B2 1.501(8) . ?
N5 C49 1.368(7) . ?
N5 C46 1.365(7) . ?
N1 C19 1.450(7) . ?
N1 B1 1.500(7) . ?
N3 C28 1.409(7) . ?
N6 C56 1.420(7) . ?
C19 C20 1.399(7) . ?
C19 C24 1.381(7) . ?
C20 H20 0.9300 . ?
C20 C21 1.370(8) . ?
C6 C5 1.404(8) . ?
C49 C48 1.403(7) . ?
C48 H48 0.9300 . ?
C48 C47 1.394(8) . ?
C23 H23 0.9300 . ?
C23 C24 1.377(8) . ?
C23 C22 1.394(8) . ?
C71 C76 1.416(8) . ?
C71 C72 1.392(7) . ?
C3 C4 1.400(7) . ?
C37 C42 1.419(8) . ?
C37 C38 1.410(8) . ?
C37 B1 1.578(8) . ?
C42 C41 1.402(8) . ?
C42 C43 1.501(8) . ?
C68 H68 0.9800 . ?
C68 C70 1.530(8) . ?
C68 C69 1.533(8) . ?
C4 H4 0.9300 . ?
C4 C5 1.389(8) . ?
C24 H24 0.9300 . ?
C5 H5 0.9300 . ?
C7 H7 0.9800 . ?
C7 C8 1.531(8) . ?
C7 C9 1.533(8) . ?
C65 H65 0.9800 . ?
C65 C67 1.535(8) . ?
C65 C66 1.541(8) . ?
C10 H10 0.9800 . ?
C10 C12 1.546(8) . ?
C10 C11 1.520(8) . ?
C46 C47 1.395(8) . ?
C21 H21 0.9300 . ?
C21 C22 1.398(8) . ?
C14 H14 0.9800 . ?
C14 C13 1.525(9) . ?
C14 C15 1.536(9) . ?
C76 H76 0.9300 . ?
C76 C75 1.367(8) . ?
C80 C81 1.412(7) . ?
C80 C85 1.418(8) . ?
C80 B2 1.575(8) . ?
C81 C82 1.403(8) . ?
C81 C87 1.508(8) . ?
C75 H75 0.9300 . ?
C75 C74 1.407(8) . ?
C47 H47 0.9300 . ?
C72 H72 0.9300 . ?
C72 C73 1.388(8) . ?
C85 C86 1.509(8) . ?
C85 C84 1.393(8) . ?
C38 C44 1.508(8) . ?
C38 C39 1.393(8) . ?
C67 H67A 0.9600 . ?
C67 H67B 0.9600 . ?
C67 H67C 0.9600 . ?
C73 H73 0.9300 . ?
C73 C74 1.402(8) . ?
C41 H41 0.9300 . ?
C41 C40 1.375(9) . ?
C43 H43A 0.9600 . ?
C43 H43B 0.9600 . ?
C43 H43C 0.9600 . ?
C53 H53 0.9800 . ?
C53 C54 1.537(9) . ?
C53 C55 1.538(8) . ?
C66 H66A 0.9600 . ?
C66 H66B 0.9600 . ?
C66 H66C 0.9600 . ?
C57 H57 0.9300 . ?
C57 C56 1.397(8) . ?
C57 C58 1.389(8) . ?
C86 H86A 0.9600 . ?
C86 H86B 0.9600 . ?
C86 H86C 0.9600 . ?
C28 C33 1.387(8) . ?
C28 C29 1.406(8) . ?
C74 C77 1.502(8) . ?
C22 C25 1.522(8) . ?
C33 H33 0.9300 . ?
C33 C32 1.392(8) . ?
C56 C61 1.402(8) . ?
C59 C58 1.386(9) . ?
C59 C60 1.404(9) . ?
C59 C62 1.520(8) . ?
C40 C39 1.396(10) . ?
C40 C45 1.513(9) . ?
C44 H44A 0.9600 . ?
C44 H44B 0.9600 . ?
C44 H44C 0.9600 . ?
C58 H58 0.9300 . ?
C54 H54A 0.9600 . ?
C54 H54B 0.9600 . ?
C54 H54C 0.9600 . ?
C70 H70A 0.9600 . ?
C70 H70B 0.9600 . ?
C70 H70C 0.9600 . ?
C82 H82 0.9300 . ?
C82 C83 1.386(10) . ?
C8 H8A 0.9600 . ?
C8 H8B 0.9600 . ?
C8 H8C 0.9600 . ?
C50 H50 0.9800 . ?
C50 C52 1.525(8) . ?
C50 C51 1.534(9) . ?
C31 C32 1.394(9) . ?
C31 C30 1.390(9) . ?
C31 C35 1.523(8) . ?
C32 H32 0.9300 . ?
C9 H9A 0.9600 . ?
C9 H9B 0.9600 . ?
C9 H9C 0.9600 . ?
C27 H27A 0.9600 . ?
C27 H27B 0.9600 . ?
C27 H27C 0.9600 . ?
C27 C25 1.527(9) . ?
C60 H60 0.9300 . ?
C60 C61 1.391(9) . ?
C69 H69A 0.9600 . ?
C69 H69B 0.9600 . ?
C69 H69C 0.9600 . ?
C52 H52A 0.9600 . ?
C52 H52B 0.9600 . ?
C52 H52C 0.9600 . ?
C36 H36A 0.9600 . ?
C36 H36B 0.9600 . ?
C36 H36C 0.9600 . ?
C36 C35 1.505(9) . ?
C39 H39 0.9300 . ?
C87 H87A 0.9600 . ?
C87 H87B 0.9600 . ?
C87 H87C 0.9600 . ?
C13 H13A 0.9600 . ?
C13 H13B 0.9600 . ?
C13 H13C 0.9600 . ?
C61 H61 0.9300 . ?
C12 H12A 0.9600 . ?
C12 H12B 0.9600 . ?
C12 H12C 0.9600 . ?
C11 H11A 0.9600 . ?
C11 H11B 0.9600 . ?
C11 H11C 0.9600 . ?
C83 C84 1.386(10) . ?
C83 C88 1.520(9) . ?
C30 H30 0.9300 . ?
C30 C29 1.395(9) . ?
C55 H55A 0.9600 . ?
C55 H55B 0.9600 . ?
C55 H55C 0.9600 . ?
C84 H84 0.9300 . ?
C29 H29 0.9300 . ?
C77 H77 0.9800 . ?
C77 C79 1.535(9) . ?
C77 C78 1.534(9) . ?
C25 H25 0.9800 . ?
C25 C26 1.527(10) . ?
C35 H35 0.9800 . ?
C35 C34 1.523(10) . ?
C15 H15A 0.9600 . ?
C15 H15B 0.9600 . ?
C15 H15C 0.9600 . ?
C17 H17 0.9800 . ?
C17 C18 1.529(9) . ?
C17 C16 1.544(9) . ?
C18 H18A 0.9600 . ?
C18 H18B 0.9600 . ?
C18 H18C 0.9600 . ?
C51 H51A 0.9600 . ?
C51 H51B 0.9600 . ?
C51 H51C 0.9600 . ?
C16 H16A 0.9600 . ?
C16 H16B 0.9600 . ?
C16 H16C 0.9600 . ?
C79 H79A 0.9600 . ?
C79 H79B 0.9600 . ?
C79 H79C 0.9600 . ?
C78 H78A 0.9600 . ?
C78 H78B 0.9600 . ?
C78 H78C 0.9600 . ?
C88 H88A 0.9600 . ?
C88 H88B 0.9600 . ?
C88 H88C 0.9600 . ?
C26 H26A 0.9600 . ?
C26 H26B 0.9600 . ?
C26 H26C 0.9600 . ?
C62 H62 0.9800 . ?
C62 C64 1.513(11) . ?
C62 C63 1.527(11) . ?
C45 H45A 0.9600 . ?
C45 H45B 0.9600 . ?
C45 H45C 0.9600 . ?
C64 H64A 0.9600 . ?
C64 H64B 0.9600 . ?
C64 H64C 0.9600 . ?
C63 H63A 0.9600 . ?
C63 H63B 0.9600 . ?
C63 H63C 0.9600 . ?
C34 H34A 0.9600 . ?
C34 H34B 0.9600 . ?
C34 H34C 0.9600 . ?

loop_
_geom_torsion_atom_site_label_1
_geom_torsion_atom_site_label_2
_geom_torsion_atom_site_label_3
_geom_torsion_atom_site_label_4
_geom_torsion
_geom_torsion_site_symmetry_1
_geom_torsion_site_symmetry_2
_geom_torsion_site_symmetry_3
_geom_torsion_site_symmetry_4
_geom_torsion_publ_flag
Rh2 N5 C49 P3 18.4(7) . . . . ?
Rh2 N5 C49 C48 -176.5(4) . . . . ?
Rh2 N5 C46 P4 -7.5(5) . . . . ?
Rh2 N5 C46 C47 176.6(4) . . . . ?
Rh2 N6 C56 C57 -44.9(6) . . . . ?
Rh2 N6 C56 C61 133.7(5) . . . . ?
Rh1 N2 C6 P2 -7.5(5) . . . . ?
Rh1 N2 C6 C5 178.8(3) . . . . ?
Rh1 N2 C3 P1 14.2(7) . . . . ?
Rh1 N2 C3 C4 -178.5(4) . . . . ?
Rh1 N3 C28 C33 -43.7(6) . . . . ?
Rh1 N3 C28 C29 134.9(5) . . . . ?
P3 N4 C71 C76 107.4(5) . . . . ?
P3 N4 C71 C72 -73.7(6) . . . . ?
P3 N4 B2 Rh2 10.8(7) . . . . ?
P3 N4 B2 C80 -164.7(4) . . . . ?
P3 C49 C48 C47 165.5(4) . . . . ?
P1 N1 C19 C20 111.3(5) . . . . ?
P1 N1 C19 C24 -72.9(6) . . . . ?
P1 N1 B1 Rh1 8.8(6) . . . . ?
P1 N1 B1 C37 -165.2(4) . . . . ?
P1 C3 C4 C5 166.6(4) . . . . ?
P2 N3 C28 C33 138.3(5) . . . . ?
P2 N3 C28 C29 -43.1(7) . . . . ?
P2 C6 C5 C4 -173.1(4) . . . . ?
P4 N6 C56 C57 138.4(5) . . . . ?
P4 N6 C56 C61 -43.0(7) . . . . ?
P4 C46 C47 C48 -175.1(4) . . . . ?
N2 C6 C5 C4 -0.6(6) . . . . ?
N2 C3 C4 C5 0.6(6) . . . . ?
N4 P3 C49 N5 -37.2(5) . . . . ?
N4 P3 C49 C48 160.5(5) . . . . ?
N4 P3 C68 C70 55.3(5) . . . . ?
N4 P3 C68 C69 -179.9(4) . . . . ?
N4 P3 C65 C67 -57.1(5) . . . . ?
N4 P3 C65 C66 73.7(5) . . . . ?
N4 C71 C76 C75 -179.0(5) . . . . ?
N4 C71 C72 C73 178.3(5) . . . . ?
N5 C49 C48 C47 1.9(6) . . . . ?
N5 C46 C47 C48 -0.1(6) . . . . ?
N1 P1 C3 N2 -37.0(5) . . . . ?
N1 P1 C3 C4 158.0(5) . . . . ?
N1 P1 C7 C8 178.3(4) . . . . ?
N1 P1 C7 C9 53.9(5) . . . . ?
N1 P1 C10 C12 76.0(5) . . . . ?
N1 P1 C10 C11 -54.0(5) . . . . ?
N1 C19 C20 C21 174.3(5) . . . . ?
N1 C19 C24 C23 -174.9(5) . . . . ?
N3 P2 C6 N2 -7.3(4) . . . . ?
N3 P2 C6 C5 164.7(5) . . . . ?
N3 P2 C14 C13 163.8(4) . . . . ?
N3 P2 C14 C15 40.3(5) . . . . ?
N3 P2 C17 C18 -41.7(5) . . . . ?
N3 P2 C17 C16 85.2(5) . . . . ?
N3 C28 C33 C32 -177.5(5) . . . . ?
N3 C28 C29 C30 177.4(5) . . . . ?
N6 P4 C46 N5 -7.0(5) . . . . ?
N6 P4 C46 C47 167.8(5) . . . . ?
N6 P4 C53 C54 -42.8(5) . . . . ?
N6 P4 C53 C55 82.5(5) . . . . ?
N6 P4 C50 C52 171.7(4) . . . . ?
N6 P4 C50 C51 47.8(5) . . . . ?
N6 C56 C61 C60 179.5(6) . . . . ?
C19 N1 B1 Rh1 -160.3(4) . . . . ?
C19 N1 B1 C37 25.7(6) . . . . ?
C19 C20 C21 C22 0.2(9) . . . . ?
C20 C19 C24 C23 0.9(8) . . . . ?
C20 C21 C22 C23 1.9(9) . . . . ?
C20 C21 C22 C25 -173.8(6) . . . . ?
C6 P2 N3 Rh1 17.0(3) . . . . ?
C6 P2 N3 C28 -164.8(4) . . . . ?
C6 P2 C14 C13 48.0(5) . . . . ?
C6 P2 C14 C15 -75.5(5) . . . . ?
C6 P2 C17 C18 72.5(5) . . . . ?
C6 P2 C17 C16 -160.6(5) . . . . ?
C6 N2 C3 P1 -168.3(4) . . . . ?
C6 N2 C3 C4 -1.0(6) . . . . ?
C49 P3 N4 C71 -161.2(3) . . . . ?
C49 P3 N4 B2 23.1(5) . . . . ?
C49 P3 C68 C70 -65.9(5) . . . . ?
C49 P3 C68 C69 58.8(5) . . . . ?
C49 P3 C65 C67 63.6(5) . . . . ?
C49 P3 C65 C66 -165.6(4) . . . . ?
C49 N5 C46 P4 177.1(4) . . . . ?
C49 N5 C46 C47 1.2(6) . . . . ?
C49 C48 C47 C46 -1.1(6) . . . . ?
C23 C22 C25 C27 10.5(9) . . . . ?
C23 C22 C25 C26 -111.9(7) . . . . ?
C71 N4 B2 Rh2 -164.8(4) . . . . ?
C71 N4 B2 C80 19.7(6) . . . . ?
C71 C76 C75 C74 -0.2(9) . . . . ?
C71 C72 C73 C74 1.6(9) . . . . ?
C3 P1 N1 C19 -164.9(4) . . . . ?
C3 P1 N1 B1 25.9(5) . . . . ?
C3 P1 C7 C8 56.6(5) . . . . ?
C3 P1 C7 C9 -67.7(5) . . . . ?
C3 P1 C10 C12 -163.8(4) . . . . ?
C3 P1 C10 C11 66.2(5) . . . . ?
C3 N2 C6 P2 174.7(4) . . . . ?
C3 N2 C6 C5 1.0(6) . . . . ?
C3 C4 C5 C6 0.0(6) . . . . ?
C37 C42 C41 C40 1.5(9) . . . . ?
C37 C38 C39 C40 1.2(9) . . . . ?
C42 C37 C38 C44 -179.6(5) . . . . ?
C42 C37 C38 C39 0.3(8) . . . . ?
C42 C37 B1 Rh1 99.4(6) . . . . ?
C42 C37 B1 N1 -86.6(6) . . . . ?
C42 C41 C40 C39 0.0(10) . . . . ?
C42 C41 C40 C45 179.3(7) . . . . ?
C68 P3 N4 C71 78.7(4) . . . . ?
C68 P3 N4 B2 -97.0(5) . . . . ?
C68 P3 C49 N5 84.7(5) . . . . ?
C68 P3 C49 C48 -77.6(5) . . . . ?
C68 P3 C65 C67 179.1(4) . . . . ?
C68 P3 C65 C66 -50.1(5) . . . . ?
C24 C19 C20 C21 -1.6(8) . . . . ?
C24 C23 C22 C21 -2.6(9) . . . . ?
C24 C23 C22 C25 173.0(5) . . . . ?
C7 P1 N1 C19 74.5(4) . . . . ?
C7 P1 N1 B1 -94.6(5) . . . . ?
C7 P1 C3 N2 86.0(5) . . . . ?
C7 P1 C3 C4 -79.0(6) . . . . ?
C7 P1 C10 C12 -48.6(5) . . . . ?
C7 P1 C10 C11 -178.6(4) . . . . ?
C65 P3 N4 C71 -43.3(4) . . . . ?
C65 P3 N4 B2 140.9(4) . . . . ?
C65 P3 C49 N5 -160.1(4) . . . . ?
C65 P3 C49 C48 37.6(6) . . . . ?
C65 P3 C68 C70 -179.4(4) . . . . ?
C65 P3 C68 C69 -54.7(5) . . . . ?
C10 P1 N1 C19 -47.5(4) . . . . ?
C10 P1 N1 B1 143.3(4) . . . . ?
C10 P1 C3 N2 -159.0(4) . . . . ?
C10 P1 C3 C4 36.0(6) . . . . ?
C10 P1 C7 C8 -56.7(5) . . . . ?
C10 P1 C7 C9 179.0(4) . . . . ?
C46 P4 N6 Rh2 16.6(3) . . . . ?
C46 P4 N6 C56 -166.4(4) . . . . ?
C46 P4 C53 C54 71.8(5) . . . . ?
C46 P4 C53 C55 -162.9(5) . . . . ?
C46 P4 C50 C52 56.2(5) . . . . ?
C46 P4 C50 C51 -67.7(5) . . . . ?
C46 N5 C49 P3 -167.0(4) . . . . ?
C46 N5 C49 C48 -1.9(6) . . . . ?
C21 C22 C25 C27 -174.1(6) . . . . ?
C21 C22 C25 C26 63.6(8) . . . . ?
C14 P2 N3 Rh1 -101.2(3) . . . . ?
C14 P2 N3 C28 77.0(5) . . . . ?
C14 P2 C6 N2 115.9(4) . . . . ?
C14 P2 C6 C5 -72.0(6) . . . . ?
C14 P2 C17 C18 -172.5(4) . . . . ?
C14 P2 C17 C16 -45.6(6) . . . . ?
C76 C71 C72 C73 -2.8(8) . . . . ?
C76 C75 C74 C73 -1.0(9) . . . . ?
C76 C75 C74 C77 177.0(6) . . . . ?
C80 C81 C82 C83 0.9(9) . . . . ?
C80 C85 C84 C83 0.2(9) . . . . ?
C81 C80 C85 C86 -178.8(5) . . . . ?
C81 C80 C85 C84 0.3(8) . . . . ?
C81 C80 B2 Rh2 98.0(6) . . . . ?
C81 C80 B2 N4 -86.5(6) . . . . ?
C81 C82 C83 C84 -0.4(10) . . . . ?
C81 C82 C83 C88 178.7(7) . . . . ?
C75 C74 C77 C79 53.2(8) . . . . ?
C75 C74 C77 C78 -70.2(8) . . . . ?
C72 C71 C76 C75 2.1(8) . . . . ?
C72 C73 C74 C75 0.3(9) . . . . ?
C72 C73 C74 C77 -177.7(6) . . . . ?
C85 C80 C81 C82 -0.8(8) . . . . ?
C85 C80 C81 C87 177.7(5) . . . . ?
C85 C80 B2 Rh2 -80.3(6) . . . . ?
C85 C80 B2 N4 95.2(6) . . . . ?
C38 C37 C42 C41 -1.6(8) . . . . ?
C38 C37 C42 C43 176.6(5) . . . . ?
C38 C37 B1 Rh1 -80.1(6) . . . . ?
C38 C37 B1 N1 93.9(5) . . . . ?
B1 N1 C19 C20 -78.3(6) . . . . ?
B1 N1 C19 C24 97.5(6) . . . . ?
B1 C37 C42 C41 178.9(5) . . . . ?
B1 C37 C42 C43 -2.9(8) . . . . ?
B1 C37 C38 C44 -0.1(7) . . . . ?
B1 C37 C38 C39 179.8(5) . . . . ?
B2 N4 C71 C76 -76.4(6) . . . . ?
B2 N4 C71 C72 102.5(6) . . . . ?
B2 C80 C81 C82 -179.1(5) . . . . ?
B2 C80 C81 C87 -0.7(8) . . . . ?
B2 C80 C85 C86 -0.4(8) . . . . ?
B2 C80 C85 C84 178.7(5) . . . . ?
C73 C74 C77 C79 -128.8(6) . . . . ?
C73 C74 C77 C78 107.8(7) . . . . ?
C41 C40 C39 C38 -1.4(9) . . . . ?
C43 C42 C41 C40 -176.8(6) . . . . ?
C53 P4 N6 Rh2 132.3(3) . . . . ?
C53 P4 N6 C56 -50.8(5) . . . . ?
C53 P4 C46 N5 -129.3(4) . . . . ?
C53 P4 C46 C47 45.5(6) . . . . ?
C53 P4 C50 C52 -57.5(5) . . . . ?
C53 P4 C50 C51 178.7(4) . . . . ?
C57 C56 C61 C60 -1.9(9) . . . . ?
C86 C85 C84 C83 179.3(6) . . . . ?
C28 C33 C32 C31 -0.2(9) . . . . ?
C22 C23 C24 C19 1.2(9) . . . . ?
C33 C28 C29 C30 -4.0(9) . . . . ?
C56 C57 C58 C59 1.1(10) . . . . ?
C59 C60 C61 C56 1.1(10) . . . . ?
C44 C38 C39 C40 -178.8(6) . . . . ?
C58 C57 C56 N6 179.5(5) . . . . ?
C58 C57 C56 C61 0.8(9) . . . . ?
C58 C59 C60 C61 0.9(10) . . . . ?
C58 C59 C62 C64 145.9(7) . . . . ?
C58 C59 C62 C63 -88.1(8) . . . . ?
C82 C83 C84 C85 -0.1(10) . . . . ?
C50 P4 N6 Rh2 -100.7(3) . . . . ?
C50 P4 N6 C56 76.2(5) . . . . ?
C50 P4 C46 N5 115.8(4) . . . . ?
C50 P4 C46 C47 -69.4(6) . . . . ?
C50 P4 C53 C54 -173.5(4) . . . . ?
C50 P4 C53 C55 -48.3(5) . . . . ?
C31 C30 C29 C28 0.5(10) . . . . ?
C32 C31 C30 C29 3.2(9) . . . . ?
C32 C31 C35 C36 61.0(8) . . . . ?
C32 C31 C35 C34 -64.6(9) . . . . ?
C60 C59 C58 C57 -1.9(9) . . . . ?
C60 C59 C62 C64 -34.5(9) . . . . ?
C60 C59 C62 C63 91.5(8) . . . . ?
C87 C81 C82 C83 -177.6(6) . . . . ?
C30 C31 C32 C33 -3.4(9) . . . . ?
C30 C31 C35 C36 -119.0(7) . . . . ?
C30 C31 C35 C34 115.3(9) . . . . ?
C29 C28 C33 C32 3.8(8) . . . . ?
C35 C31 C32 C33 176.5(5) . . . . ?
C35 C31 C30 C29 -176.7(6) . . . . ?
C17 P2 N3 Rh1 132.1(3) . . . . ?
C17 P2 N3 C28 -49.7(5) . . . . ?
C17 P2 C6 N2 -129.6(4) . . . . ?
C17 P2 C6 C5 42.5(6) . . . . ?
C17 P2 C14 C13 -65.2(5) . . . . ?
C17 P2 C14 C15 171.3(4) . . . . ?
C88 C83 C84 C85 -179.2(7) . . . . ?
C62 C59 C58 C57 177.7(6) . . . . ?
C62 C59 C60 C61 -178.8(6) . . . . ?
C45 C40 C39 C38 179.3(6) . . . . ?

loop_
_smtbx_masks_void_nr
_smtbx_masks_void_average_x
_smtbx_masks_void_average_y
_smtbx_masks_void_average_z
_smtbx_masks_void_volume
_smtbx_masks_void_count_electrons
_smtbx_masks_void_content
1 -0.713 0.000 0.500 522.9 70.4 ?
2 -0.040 0.344 0.860 7.3 0.0 ?
3 0.040 0.656 0.140 7.3 0.0 ?
4 0.420 0.359 0.735 10.0 0.0 ?
5 0.580 0.641 0.265 10.0 0.0 ?
